data_4502558
loop_
_publ_author_name
'Lin, Haisheng'
'Maggard, Paul A.'

_publ_section_title
;
 Microporosity, Optical Bandgap Sizes, and Photocatalytic Activity of
 M(I)-Nb(V) (M = Cu, Ag) Oxyfluoride Hybrids
;
_journal_issue 3
_journal_name_full 'Crystal Growth &amp; Design'
_journal_page_first 1323
_journal_paper_doi 10.1021/cg9013625
_journal_volume 10
_journal_year 2010
_chemical_formula_moiety 'C24 H20 Cu2 F6 N4 Nb, 2(H4 O2), 4(H2 O)'
_chemical_formula_sum 'C24 H36 Cu2 F6 N4 Nb O8'
_chemical_formula_weight 842.58
_chemical_name_systematic
; 
 ? 
;
_space_group_IT_number 70
_symmetry_cell_setting orthorhombic
_symmetry_space_group_name_Hall '-F 2uv 2vw'
_symmetry_space_group_name_H-M 'F d d d :2'
_atom_sites_solution_hydrogens geom
_atom_sites_solution_primary direct
_atom_sites_solution_secondary difmap
_audit_creation_method SHELXL-97
_cell_angle_alpha 90.00
_cell_angle_beta 90.00
_cell_angle_gamma 90.00
_cell_formula_units_Z 8
_cell_length_a 17.2369(8)
_cell_length_b 35.5472(19)
_cell_length_c 9.9845(5)
_cell_measurement_reflns_used 3113
_cell_measurement_temperature 296(2)
_cell_measurement_theta_max 25.61
_cell_measurement_theta_min 2.29
_cell_volume 6117.7(5)
_computing_structure_refinement 'SHELXL-97 (Sheldrick, 1997)'
_computing_structure_solution 'SHELXS-97 (Sheldrick, 1990)'
_diffrn_ambient_temperature 296(2)
_diffrn_measured_fraction_theta_full 0.997
_diffrn_measured_fraction_theta_max 0.997
_diffrn_measurement_device_type 'CCD area detector'
_diffrn_measurement_method 'phi and omega scans'
_diffrn_radiation_monochromator graphite
_diffrn_radiation_source 'fine-focus sealed tube'
_diffrn_radiation_type MoK\a
_diffrn_radiation_wavelength 0.71073
_diffrn_reflns_av_R_equivalents 0.0435
_diffrn_reflns_av_sigmaI/netI 0.0260
_diffrn_reflns_limit_h_max 21
_diffrn_reflns_limit_h_min -21
_diffrn_reflns_limit_k_max 43
_diffrn_reflns_limit_k_min -44
_diffrn_reflns_limit_l_max 12
_diffrn_reflns_limit_l_min -12
_diffrn_reflns_number 13121
_diffrn_reflns_theta_full 26.54
_diffrn_reflns_theta_max 26.54
_diffrn_reflns_theta_min 2.29
_diffrn_standards_decay_% 3.5
_diffrn_standards_interval_count 80
_diffrn_standards_interval_time .5
_diffrn_standards_number 3
_exptl_absorpt_coefficient_mu 1.835
_exptl_absorpt_correction_T_max 0.9000
_exptl_absorpt_correction_T_min 0.5000
_exptl_absorpt_correction_type multi-scan
_exptl_absorpt_process_details SADABS
_exptl_crystal_colour orange
_exptl_crystal_density_diffrn 1.830
_exptl_crystal_density_method 'not measured'
_exptl_crystal_description plate
_exptl_crystal_F_000 3400
_exptl_crystal_size_max 0.40
_exptl_crystal_size_mid 0.36
_exptl_crystal_size_min 0.06
_refine_diff_density_max 0.984
_refine_diff_density_min -1.058
_refine_diff_density_rms 0.099
_refine_ls_extinction_coef 0.129(5)
_refine_ls_extinction_expression Fc^*^=kFc[1+0.001xFc^2^\l^3^/sin(2\q)]^-1/4^
_refine_ls_extinction_method SHELXL
_refine_ls_goodness_of_fit_ref 1.032
_refine_ls_hydrogen_treatment constr
_refine_ls_matrix_type full
_refine_ls_number_parameters 101
_refine_ls_number_reflns 1602
_refine_ls_number_restraints 0
_refine_ls_restrained_S_all 1.031
_refine_ls_R_factor_all 0.0641
_refine_ls_R_factor_gt 0.0440
_refine_ls_shift/su_max 0.007
_refine_ls_shift/su_mean 0.002
_refine_ls_structure_factor_coef Fsqd
_refine_ls_weighting_details 'calc w=1/[\s^2^(Fo^2^)+(0.0010P)^2^+0.8749P] where P=(Fo^2^+2Fc^2^)/3'
_refine_ls_weighting_scheme calc
_refine_ls_wR_factor_gt 0.0850
_refine_ls_wR_factor_ref 0.0895
_reflns_number_gt 1452
_reflns_number_total 1602
_reflns_threshold_expression >2sigma(I)
_cod_data_source_file cg9013625_si_002.cif
_cod_data_source_block 5
_cod_depositor_comments
;
The following automatic conversions were performed:

'_symmetry_cell_setting' value 'Orthorhombic' changed to
'orthorhombic' according to
/home/saulius/struct/CIF-dictionaries/cif_core.dic dictionary named
'cif_core.dic' version 2.4.2 from 2011-04-26.

Automatic conversion script
Id: cif_fix_values 1715 2011-07-08 13:25:40Z adriana 
;
_cod_original_sg_symbol_H-M Fddd
_cod_database_code 4502558

loop_
_symmetry_equiv_pos_as_xyz
'x, y, z'
'-x+3/4, -y+3/4, z'
'-x+3/4, y, -z+3/4'
'x, -y+3/4, -z+3/4'
'x, y+1/2, z+1/2'
'-x+3/4, -y+5/4, z+1/2'
'-x+3/4, y+1/2, -z+5/4'
'x, -y+5/4, -z+5/4'
'x+1/2, y, z+1/2'
'-x+5/4, -y+3/4, z+1/2'
'-x+5/4, y, -z+5/4'
'x+1/2, -y+3/4, -z+5/4'
'x+1/2, y+1/2, z'
'-x+5/4, -y+5/4, z'
'-x+5/4, y+1/2, -z+3/4'
'x+1/2, -y+5/4, -z+3/4'
'-x, -y, -z'
'x-3/4, y-3/4, -z'
'x-3/4, -y, z-3/4'
'-x, y-3/4, z-3/4'
'-x, -y+1/2, -z+1/2'
'x-3/4, y-1/4, -z+1/2'
'x-3/4, -y+1/2, z-1/4'
'-x, y-1/4, z-1/4'
'-x+1/2, -y, -z+1/2'
'x-1/4, y-3/4, -z+1/2'
'x-1/4, -y, z-1/4'
'-x+1/2, y-3/4, z-1/4'
'-x+1/2, -y+1/2, -z'
'x-1/4, y-1/4, -z'
'x-1/4, -y+1/2, z-3/4'
'-x+1/2, y-1/4, z-3/4'

loop_
_atom_site_label
_atom_site_type_symbol
_atom_site_fract_x
_atom_site_fract_y
_atom_site_fract_z
_atom_site_U_iso_or_equiv
_atom_site_adp_type
_atom_site_occupancy
_atom_site_symmetry_multiplicity
_atom_site_calc_flag
_atom_site_refinement_flags
Nb1 Nb 0.8750 0.8750 0.3750 0.0348(9) Uani 1 4 d S
Cu1 Cu 0.8750 0.75794(8) 0.3750 0.0337(8) Uani 1 2 d S
F1 F 0.8750 0.8220(3) 0.3750 0.043(3) Uani 1 2 d S
F2 F 0.8750 0.8750 0.5694(11) 0.040(3) Uani 1 2 d S
F3 F 0.9892(6) 0.8750 0.3750 0.032(3) Uani 1 2 d S
N1 N 0.7697(6) 0.7515(3) 0.3363(10) 0.021(3) Uani 1 1 d .
C1 C 0.7363(9) 0.7167(4) 0.3281(14) 0.032(4) Uani 1 1 d .
H1 H 0.7678 0.6955 0.3349 0.039 Uiso 1 1 calc R
C2 C 0.6568(9) 0.7118(4) 0.3099(15) 0.034(4) Uani 1 1 d .
H2 H 0.6361 0.6876 0.3116 0.041 Uiso 1 1 calc R
C3 C 0.6073(6) 0.7425(4) 0.2890(12) 0.020(3) Uani 1 1 d .
C4 C 0.6413(7) 0.7779(4) 0.3065(11) 0.020(3) Uani 1 1 d .
H4 H 0.6106 0.7994 0.3082 0.024 Uiso 1 1 calc R
C5 C 0.7224(8) 0.7808(4) 0.3216(14) 0.030(4) Uani 1 1 d .
H5 H 0.7442 0.8047 0.3213 0.036 Uiso 1 1 calc R
C6 C 0.5251(7) 0.7369(4) 0.2625(12) 0.024(4) Uani 1 1 d .
H6 H 0.5069 0.7123 0.2636 0.035 Uiso 1 1 calc R
O1W O 0.1039(11) 0.8875(8) 0.549(2) 0.0661(12) Uani 1 1 d .
H1W H 0.0777 0.8915 0.4778 0.082(5) Uiso 1 1 d R
H2W H 0.1033 0.8666 0.5041 0.088(6) Uiso 1 1 d R
O2W O 0.0001(11) 0.8621(9) 0.7518(11) 0.095(9) Uani 1 1 d .
H3W H 0.0420 0.8712 0.7190 0.099(19) Uiso 1 1 d R
H4W H -0.0220 0.8617 0.6743 0.098(8) Uiso 1 1 d R

loop_
_atom_site_aniso_label
_atom_site_aniso_U_11
_atom_site_aniso_U_22
_atom_site_aniso_U_33
_atom_site_aniso_U_23
_atom_site_aniso_U_13
_atom_site_aniso_U_12
Nb1 0.0143(14) 0.0341(18) 0.056(2) 0.000 0.000 0.000
Cu1 0.0295(15) 0.0434(19) 0.0281(15) 0.000 -0.0198(12) 0.000
F1 0.035(7) 0.030(7) 0.063(8) 0.000 -0.017(7) 0.000
F2 0.043(7) 0.049(8) 0.027(6) 0.000 0.000 -0.001(7)
F3 0.021(6) 0.047(8) 0.029(6) 0.020(6) 0.000 0.000
N1 0.017(5) 0.029(6) 0.019(5) -0.001(5) 0.000(4) -0.001(5)
C1 0.034(7) 0.033(7) 0.030(7) -0.001(6) -0.019(5) 0.000(6)
C2 0.035(8) 0.029(9) 0.038(9) 0.012(7) -0.021(7) -0.009(7)
C3 0.009(7) 0.035(9) 0.015(6) 0.010(6) -0.002(5) -0.011(6)
C4 0.014(7) 0.038(9) 0.009(6) -0.008(6) -0.003(5) -0.001(6)
C5 0.032(8) 0.033(9) 0.025(8) 0.003(6) -0.015(6) -0.009(7)
C6 0.020(2) 0.031(3) 0.022(2) -0.0017(18) 0.0008(15) -0.004(2)
O1W 0.044(2) 0.094(3) 0.060(3) -0.006(2) -0.0021(19) 0.003(2)
O2W 0.093 0.089 0.102 -0.017 -0.010 -0.010

loop_
_atom_type_symbol
_atom_type_description
_atom_type_scat_dispersion_real
_atom_type_scat_dispersion_imag
_atom_type_scat_source
C C 0.0033 0.0016 'International Tables Vol C Tables 4.2.6.8 and 6.1.1.4'
H H 0.0000 0.0000 'International Tables Vol C Tables 4.2.6.8 and 6.1.1.4'
N N 0.0061 0.0033 'International Tables Vol C Tables 4.2.6.8 and 6.1.1.4'
O O 0.0106 0.0060 'International Tables Vol C Tables 4.2.6.8 and 6.1.1.4'
F F 0.0171 0.0103 'International Tables Vol C Tables 4.2.6.8 and 6.1.1.4'
Cu Cu 0.3201 1.2651 'International Tables Vol C Tables 4.2.6.8 and 6.1.1.4'
Nb Nb -2.0727 0.6215 'International Tables Vol C Tables 4.2.6.8 and 6.1.1.4'

loop_
_geom_angle_atom_site_label_1
_geom_angle_atom_site_label_2
_geom_angle_atom_site_label_3
_geom_angle
_geom_angle_site_symmetry_1
_geom_angle_site_symmetry_3
F1 Nb1 F1 180.0 . 2_665
F1 Nb1 F2 90.003(1) . 3_655
F1 Nb1 F2 89.997(1) 2_665 3_655
F1 Nb1 F2 90.001(1) 2_665 .
F2 Nb1 F2 179.997(2) 3_655 .
F1 Nb1 F3 90.001(3) 2_665 .
F2 Nb1 F3 90.001(4) 3_655 .
F1 Nb1 F3 90.003(3) . 2_665
F1 Nb1 F3 89.997(2) 2_665 2_665
F2 Nb1 F3 89.998(4) 3_655 2_665
F2 Nb1 F3 90.001(4) . 2_665
N1 Cu1 N1 166.0(7) . 3_655
N1 Cu1 F1 97.0(4) . .
N1 Cu1 F1 97.0(4) 3_655 .
C5 N1 C1 116.4(12) . .
C5 N1 Cu1 121.5(10) . .
C1 N1 Cu1 122.0(10) . .
Nb1 F1 Cu1 180.0 . .
N1 C1 C2 122.3(14) . .
N1 C1 H1 118.9 . .
C2 C1 H1 118.8 . .
N1 C5 C4 124.2(14) . .
N1 C5 H5 117.9 . .
C4 C5 H5 117.9 . .
C2 C3 C4 115.3(11) . .
C2 C3 C6 120.9(13) . .
C4 C3 C6 123.6(13) . .
C3 C4 C5 119.6(13) . .
C3 C4 H4 120.2 . .
C5 C4 H4 120.2 . .
C1 C2 C3 121.4(13) . .
C1 C2 H2 119.3 . .
C3 C2 H2 119.3 . .
C6 C6 C3 126.0(17) 21_665 .
C6 C6 H6 117.0 21_665 .
C3 C6 H6 117.0 . .
H1W O1W H2W 72.6 . .
H3W O2W H4W 92.0 . .

loop_
_geom_bond_atom_site_label_1
_geom_bond_atom_site_label_2
_geom_bond_distance
_geom_bond_site_symmetry_2
Nb1 F1 1.885(12) .
Nb1 F1 1.885(12) 2_665
Nb1 F2 1.941(11) 3_655
Nb1 F2 1.941(11) .
Nb1 F3 1.969(10) .
Nb1 F3 1.969(10) 2_665
Cu1 N1 1.870(11) .
Cu1 N1 1.870(11) 3_655
Cu1 F1 2.276(12) .
N1 C5 1.329(18) .
N1 C1 1.368(18) .
C1 C2 1.39(2) .
C1 H1 0.9300 .
C5 C4 1.409(18) .
C5 H5 0.9300 .
C3 C2 1.401(19) .
C3 C4 1.400(18) .
C3 C6 1.455(13) .
C4 H4 0.9300 .
C2 H2 0.9300 .
C6 C6 1.29(3) 21_665
C6 H6 0.9300 .
O1W H1W 0.8579 .
O1W H2W 0.8704 .
O2W H3W 0.8568 .
O2W H4W 0.8626 .
